data_4134059
loop_
_publ_author_name
'Nguyen, Qui-Hien'
'Guo, Shu-Min'
'Royal, Titouan'
'Baudoin, Olivier'
'Cramer, Nicolai'

_publ_section_title
;
 Intermolecular Palladium(0)-Catalyzed Atropo-enantioselective C-H
 Arylation of Heteroarenes.
;
_journal_name_full 'Journal of the American Chemical Society'
_journal_paper_doi 10.1021/jacs.9b12299
_journal_year 2020
_chemical_absolute_configuration rmad
_chemical_formula_moiety 'C30 H26 N6 O2'
_chemical_formula_sum 'C30 H26 N6 O2'
_chemical_formula_weight 502.57
_space_group_crystal_system orthorhombic
_space_group_IT_number 19
_space_group_name_Hall 'P 2ac 2ab'
_space_group_name_H-M_alt 'P 21 21 21'
_atom_sites_solution_hydrogens geom
_atom_sites_solution_primary dual
_atom_sites_solution_secondary difmap
_audit_creation_date 2019-10-23
_audit_creation_method
;
Olex2 1.3-alpha
(compiled 2019.10.11 svn.r3662 for OlexSys, GUI svn.r5962)
;
_cell_angle_alpha 90
_cell_angle_beta 90
_cell_angle_gamma 90
_cell_formula_units_Z 4
_cell_length_a 9.62940(4)
_cell_length_b 16.20428(8)
_cell_length_c 16.44875(9)
_cell_measurement_reflns_used 21574
_cell_measurement_temperature 140.00(10)
_cell_measurement_theta_max 75.8340
_cell_measurement_theta_min 3.8050
_cell_volume 2566.62(2)
_computing_cell_refinement 'CrysAlisPro 1.171.40.62a (Rigaku OD, 2019)'
_computing_data_collection 'CrysAlisPro 1.171.40.62a (Rigaku OD, 2019)'
_computing_data_reduction 'CrysAlisPro 1.171.40.62a (Rigaku OD, 2019)'
_computing_molecular_graphics 'Olex2 1.3-alpha (Dolomanov et al., 2009)'
_computing_publication_material 'Olex2 1.3-alpha (Dolomanov et al., 2009)'
_computing_structure_refinement 'ShelXL 2018/3 (Sheldrick, 2015)'
_computing_structure_solution 'SHELXT 2018/2 (Sheldrick, 2018)'
_diffrn_ambient_environment N~2~
_diffrn_ambient_temperature 140.00(10)
_diffrn_detector 'CCD plate'
_diffrn_detector_area_resol_mean 5.2817
_diffrn_detector_type AtlasS2
_diffrn_measured_fraction_theta_full 1.000
_diffrn_measured_fraction_theta_max 0.995
_diffrn_measurement_details
;
List of Runs (angles in degrees, time in seconds):

  # Type    Start    End  Width  t~exp~   \w     \q     \k     \f   Frames
--------------------------------------------------------------------------
  1  \w    -72.00 -24.00   1.00    2.50    --  -40.85  77.00 120.00   48
  2  \w    -78.00 -29.00   1.00    2.50    --  -40.85 -38.00  90.00   49
  3  \w   -114.00 -19.00   1.00    2.50    --  -40.85 -38.00-180.00   95
  4  \w    -82.00  37.00   1.00    2.50    --  -40.85  19.00 -60.00  119
  5  \w    -20.00  71.00   1.00    2.50    --   40.85 -77.00 150.00   91
  6  \w     37.00  94.00   1.00    2.50    --   40.85-125.00  30.00   57
  7  \w     62.00 109.00   1.00   10.00    --  112.00-111.00  60.00   47
  8  \w    144.00 175.00   1.00   10.00    --  112.00 111.00  90.00   31
  9  \w    102.00 128.00   1.00   10.00    --  112.00 -77.00  90.00   26
 10  \w    110.00 138.00   1.00   10.00    --  112.00 111.00  90.00   28
 11  \w     39.00  83.00   1.00   10.00    --  112.00-111.00 -90.00   44
 12  \w     69.00 106.00   1.00   10.00    --  112.00 -94.00 -30.00   37
 13  \w     75.00 101.00   1.00   10.00    --  112.00 178.00  30.00   26
 14  \w     72.00 108.00   1.00   10.00    --  112.00-111.00-120.00   36
 15  \w     62.00 142.00   1.00   10.00    --  112.00 178.00   0.00   80
 16  \w     85.00 171.00   1.00   10.00    --  112.00  30.00  30.00   86
 17  \w    105.00 134.00   1.00   10.00    --  112.00 111.00 120.00   29
 18  \w    104.00 176.00   1.00   10.00    --  112.00 111.00-180.00   72
 19  \w    153.00 178.00   1.00   10.00    --  112.00 111.00 120.00   25
 20  \w     96.00 135.00   1.00   10.00    --  112.00 -45.00-180.00   39
 21  \w     84.00 109.00   1.00   10.00    --  112.00-130.00 125.00   25
 22  \w     72.00  98.00   1.00   10.00    --  112.00 -45.00  90.00   26
 23  \w     84.00 112.00   1.00   10.00    --  112.00 -45.00 -60.00   28
 24  \w     39.00 108.00   1.00   10.00    --  112.00-111.00 120.00   69
 25  \w    111.00 173.00   1.00   10.00    --  112.00  77.00-120.00   62
 26  \w     98.00 156.00   1.00   10.00    --  112.00  30.00 -30.00   58
 27  \w     41.00  67.00   1.00   10.00    --  112.00-130.00 125.00   26
 28  \w    115.00 145.00   1.00   10.00    --  112.00 178.00  30.00   30
 29  \w     37.00  63.00   1.00   10.00    --  112.00 -94.00 150.00   26
 30  \w     75.00 106.00   1.00   10.00    --  112.00 -94.00 150.00   31
 31  \w     82.00 107.00   1.00   10.00    --  112.00 -94.00 -60.00   25
 32  \w     68.00 101.00   1.00   10.00    --  112.00 -77.00  90.00   33
 33  \w     82.00 133.00   1.00   10.00    --  112.00 -45.00  30.00   51
 34  \w     39.00  88.00   1.00   10.00    --  112.00 -45.00 150.00   49
 35  \w     37.00  67.00   1.00   10.00    --  112.00-111.00  30.00   30
 36  \w     37.00 138.00   1.00   10.00    --  112.00 -30.00 -90.00  101
;
_diffrn_measurement_device 'four-circle diffractometer'
_diffrn_measurement_device_type 'SuperNova, Dual, Cu at home/near, AtlasS2'
_diffrn_measurement_method '\w scans'
_diffrn_orient_matrix_type 'CrysAlisPro convention (1999,Acta A55,543-557)'
_diffrn_orient_matrix_UB_11 -0.0076132000
_diffrn_orient_matrix_UB_12 0.0902329000
_diffrn_orient_matrix_UB_13 0.0291821000
_diffrn_orient_matrix_UB_21 -0.0058442000
_diffrn_orient_matrix_UB_22 -0.0297877000
_diffrn_orient_matrix_UB_23 0.0888916000
_diffrn_orient_matrix_UB_31 0.1596632000
_diffrn_orient_matrix_UB_32 0.0031857000
_diffrn_orient_matrix_UB_33 0.0046285000
_diffrn_radiation_monochromator mirror
_diffrn_radiation_probe x-ray
_diffrn_radiation_type 'Cu K\a'
_diffrn_radiation_wavelength 1.54184
_diffrn_reflns_av_R_equivalents 0.0167
_diffrn_reflns_av_unetI/netI 0.0121
_diffrn_reflns_Laue_measured_fraction_full 1.000
_diffrn_reflns_Laue_measured_fraction_max 0.995
_diffrn_reflns_limit_h_max 11
_diffrn_reflns_limit_h_min -6
_diffrn_reflns_limit_k_max 20
_diffrn_reflns_limit_k_min -20
_diffrn_reflns_limit_l_max 20
_diffrn_reflns_limit_l_min -20
_diffrn_reflns_number 26525
_diffrn_reflns_point_group_measured_fraction_full 1.000
_diffrn_reflns_point_group_measured_fraction_max 0.994
_diffrn_reflns_theta_full 67.684
_diffrn_reflns_theta_max 76.020
_diffrn_reflns_theta_min 3.829
_diffrn_source 'micro-focus sealed X-ray tube'
_diffrn_source_type 'SuperNova (Cu) X-ray Source'
_exptl_absorpt_coefficient_mu 0.679
_exptl_absorpt_correction_T_max 1.000
_exptl_absorpt_correction_T_min 0.601
_exptl_absorpt_correction_type gaussian
_exptl_absorpt_process_details
;
CrysAlisPro 1.171.40.62a (Rigaku Oxford Diffraction, 2019)
 Numerical absorption correction based on Gaussian integration over
 a multifaceted crystal model.
 Empirical absorption correction using spherical harmonics
 as implemented in SCALE3 ABSPACK scaling algorithm
;
_exptl_crystal_colour 'clear colourless'
_exptl_crystal_density_diffrn 1.301
_exptl_crystal_description prism
_exptl_crystal_F_000 1056
_exptl_crystal_size_max 0.694
_exptl_crystal_size_mid 0.126
_exptl_crystal_size_min 0.095
_refine_diff_density_max 0.195
_refine_diff_density_min -0.117
_refine_diff_density_rms 0.029
_refine_ls_abs_structure_details
;
 Flack x determined using 2278 quotients [(I+)-(I-)]/[(I+)+(I-)]
 (Parsons, Flack and Wagner, Acta Cryst. B69 (2013) 249-259).
;
_refine_ls_abs_structure_Flack 0.00(3)
_refine_ls_extinction_coef 0.0026(2)
_refine_ls_extinction_expression Fc^*^=kFc[1+0.001xFc^2^\l^3^/sin(2\q)]^-1/4^
_refine_ls_extinction_method 'SHELXL-2018/3 (Sheldrick 2018)'
_refine_ls_goodness_of_fit_ref 1.038
_refine_ls_hydrogen_treatment constr
_refine_ls_matrix_type full
_refine_ls_number_parameters 349
_refine_ls_number_reflns 5334
_refine_ls_number_restraints 0
_refine_ls_restrained_S_all 1.038
_refine_ls_R_factor_all 0.0247
_refine_ls_R_factor_gt 0.0245
_refine_ls_shift/su_max 0.000
_refine_ls_shift/su_mean 0.000
_refine_ls_structure_factor_coef Fsqd
_refine_ls_weighting_details 'w=1/[\s^2^(Fo^2^)+(0.0401P)^2^+0.3340P] where P=(Fo^2^+2Fc^2^)/3'
_refine_ls_weighting_scheme calc
_refine_ls_wR_factor_gt 0.0658
_refine_ls_wR_factor_ref 0.0659
_reflns_Friedel_coverage 0.769
_reflns_Friedel_fraction_full 1.000
_reflns_Friedel_fraction_max 0.993
_reflns_number_gt 5287
_reflns_number_total 5334
_reflns_threshold_expression 'I > 2\s(I)'
_cod_data_source_file ja9b12299_si_005.cif
_cod_data_source_block qhn-1-979
_cod_depositor_comments
;
The following automatic conversions were performed:

data item '_exptl_absorpt_correction_type' value 'Gaussian' was
changed to 'gaussian' in accordance with the
/home/data/users/saulius/crontab/automatic-downloads/rss-feeds/ACS/lib/dictionaries/cif_core.dic
dictionary named 'cif_core.dic' version 2.4.2 last updated on
2011-04-26.

Automatic conversion script
Id: cif_fix_values 7556 2019-12-06 15:28:31Z antanas 
;
_cod_database_code 4134059
_shelx_shelxl_version_number 2018/3
_audit_contact_author 'Farzaneh Fadaei Tirani'
_chemical_oxdiff_formula 'C30 H26 N6 O2'
_shelx_space_group_comment
;
The symmetry employed for this shelxl refinement is uniquely defined
by the following loop, which should always be used as a source of
symmetry information in preference to the above space-group names.
They are only intended as comments.
;
_shelx_estimated_absorpt_t_max 0.938
_shelx_estimated_absorpt_t_min 0.650
_reflns_odcompleteness_completeness 99.87
_reflns_odcompleteness_iscentric 1
_reflns_odcompleteness_theta 74.33
_olex2_refinement_description
;
1. Fixed Uiso
 At 1.2 times of:
  All C(H) groups, All C(H,H,H,H,H,H) groups
 At 1.5 times of:
  All C(H,H,H) groups
2. Others
 Sof(H30D)=Sof(H30E)=Sof(H30F)=1-FVAR(1)
 Sof(H30A)=Sof(H30B)=Sof(H30C)=FVAR(1)
3.a Aromatic/amide H refined with riding coordinates:
 C4(H4), C5(H5), C6(H6), C7(H7), C8(H8), C12(H12), C13(H13), C17(H17),
 C18(H18), C25(H25), C26(H26), C27(H27), C28(H28), C29(H29)
3.b Disordered Me refined as rotating group:
 C30(H30A,H30B,H30C,H30D,H30E,H30F)
3.c Idealised Me refined as rotating group:
 C9(H9A,H9B,H9C), C20(H20A,H20B,H20C), C21(H21A,H21B,H21C)
;
_olex2_submission_special_instructions 'No special instructions were received'
_oxdiff_exptl_absorpt_empirical_details
;
Empirical correction (ABSPACK) includes:
- Absorption correction using spherical harmonics
- Frame scaling
- B-factor correction
;
_oxdiff_exptl_absorpt_empirical_full_max 1.699
_oxdiff_exptl_absorpt_empirical_full_min 0.780

loop_
_space_group_symop_operation_xyz
'x, y, z'
'-x+1/2, -y, z+1/2'
'-x, y+1/2, -z+1/2'
'x+1/2, -y+1/2, -z'

loop_
_atom_site_label
_atom_site_type_symbol
_atom_site_fract_x
_atom_site_fract_y
_atom_site_fract_z
_atom_site_U_iso_or_equiv
_atom_site_adp_type
_atom_site_occupancy
_atom_site_site_symmetry_order
_atom_site_calc_flag
_atom_site_refinement_flags_posn
_atom_site_refinement_flags_adp
_atom_site_refinement_flags_occupancy
O1 O 0.27499(10) 0.49306(6) 0.54299(6) 0.0256(2) Uani 1 1 d . . .
O2 O 0.50812(11) 0.21870(7) 0.18447(7) 0.0298(2) Uani 1 1 d . . .
N1 N 0.02821(11) 0.34408(7) 0.45171(7) 0.0212(2) Uani 1 1 d . . .
N2 N -0.10757(12) 0.36233(7) 0.45773(7) 0.0243(2) Uani 1 1 d . . .
N3 N -0.12027(12) 0.44233(7) 0.44785(7) 0.0237(2) Uani 1 1 d . . .
N4 N 0.75644(12) 0.24142(7) 0.30546(7) 0.0233(2) Uani 1 1 d . . .
N5 N 0.89217(12) 0.25560(8) 0.29254(8) 0.0267(3) Uani 1 1 d . . .
N6 N 0.90322(12) 0.33003(8) 0.26223(8) 0.0253(2) Uani 1 1 d . . .
C1 C 0.10490(14) 0.41301(8) 0.43682(8) 0.0194(3) Uani 1 1 d . . .
C2 C 0.00783(14) 0.47585(8) 0.43545(8) 0.0207(3) Uani 1 1 d . . .
C3 C 0.02611(15) 0.56571(9) 0.42883(8) 0.0225(3) Uani 1 1 d . . .
C4 C -0.07268(16) 0.61824(10) 0.46296(10) 0.0300(3) Uani 1 1 d . . .
H4 H -0.152840 0.595655 0.488226 0.036 Uiso 1 1 calc R U .
C5 C -0.05505(18) 0.70310(10) 0.46037(12) 0.0359(4) Uani 1 1 d . . .
H5 H -0.123276 0.738250 0.483633 0.043 Uiso 1 1 calc R U .
C6 C 0.06187(18) 0.73695(10) 0.42393(11) 0.0332(3) Uani 1 1 d . . .
H6 H 0.073893 0.795123 0.422416 0.040 Uiso 1 1 calc R U .
C7 C 0.16098(16) 0.68551(10) 0.38977(10) 0.0295(3) Uani 1 1 d . . .
H7 H 0.241338 0.708435 0.365022 0.035 Uiso 1 1 calc R U .
C8 C 0.14292(15) 0.60042(9) 0.39169(9) 0.0257(3) Uani 1 1 d . . .
H8 H 0.210607 0.565521 0.367536 0.031 Uiso 1 1 calc R U .
C9 C 0.07298(15) 0.25879(9) 0.46247(10) 0.0265(3) Uani 1 1 d . . .
H9A H 0.012129 0.231357 0.501836 0.040 Uiso 1 1 calc R U .
H9B H 0.168783 0.257891 0.482546 0.040 Uiso 1 1 calc R U .
H9C H 0.068108 0.229828 0.410242 0.040 Uiso 1 1 calc R U .
C10 C 0.25717(14) 0.41129(8) 0.42638(8) 0.0195(3) Uani 1 1 d . . .
C11 C 0.34116(14) 0.45364(8) 0.48059(8) 0.0202(3) Uani 1 1 d . . .
C12 C 0.48693(14) 0.45338(8) 0.47053(9) 0.0226(3) Uani 1 1 d . . .
H12 H 0.543645 0.484285 0.506675 0.027 Uiso 1 1 calc R U .
C13 C 0.54709(13) 0.40888(8) 0.40906(9) 0.0219(3) Uani 1 1 d . . .
H13 H 0.645308 0.408913 0.403600 0.026 Uiso 1 1 calc R U .
C14 C 0.46556(13) 0.36278(8) 0.35343(8) 0.0192(3) Uani 1 1 d . . .
C15 C 0.52605(14) 0.31192(8) 0.29211(8) 0.0206(3) Uani 1 1 d . . .
C16 C 0.44178(14) 0.26853(9) 0.23901(9) 0.0222(3) Uani 1 1 d . . .
C17 C 0.29576(14) 0.27905(9) 0.24141(9) 0.0223(3) Uani 1 1 d . . .
H17 H 0.238864 0.252844 0.201917 0.027 Uiso 1 1 calc R U .
C18 C 0.23686(14) 0.32669(8) 0.30030(8) 0.0214(3) Uani 1 1 d . . .
H18 H 0.138840 0.333308 0.301051 0.026 Uiso 1 1 calc R U .
C19 C 0.31809(13) 0.36673(8) 0.36059(8) 0.0189(2) Uani 1 1 d . . .
C20 C 0.34920(19) 0.55353(12) 0.58775(12) 0.0416(4) Uani 1 1 d . . .
H20A H 0.391545 0.593076 0.550102 0.062 Uiso 1 1 calc R U .
H20B H 0.422023 0.526661 0.619863 0.062 Uiso 1 1 calc R U .
H20C H 0.285282 0.582620 0.624195 0.062 Uiso 1 1 calc R U .
C21 C 0.42571(18) 0.16430(11) 0.13580(11) 0.0368(4) Uani 1 1 d . . .
H21A H 0.367200 0.196780 0.099022 0.055 Uiso 1 1 calc R U .
H21B H 0.366749 0.130520 0.171167 0.055 Uiso 1 1 calc R U .
H21C H 0.486738 0.128347 0.103884 0.055 Uiso 1 1 calc R U .
C22 C 0.67855(14) 0.30725(8) 0.28332(8) 0.0208(3) Uani 1 1 d . . .
C23 C 0.77437(13) 0.36368(9) 0.25528(8) 0.0213(3) Uani 1 1 d . . .
C24 C 0.75197(14) 0.44617(8) 0.22107(8) 0.0224(3) Uani 1 1 d . . .
C25 C 0.85103(15) 0.50819(9) 0.23108(9) 0.0272(3) Uani 1 1 d . . .
H25 H 0.932655 0.497470 0.261752 0.033 Uiso 1 1 calc R U .
C26 C 0.83112(18) 0.58552(10) 0.19648(10) 0.0332(3) Uani 1 1 d . . .
H26 H 0.899148 0.627382 0.203469 0.040 Uiso 1 1 calc R U .
C27 C 0.71223(19) 0.60167(10) 0.15183(10) 0.0330(3) Uani 1 1 d . . .
H27 H 0.699026 0.654482 0.127976 0.040 Uiso 1 1 calc R U .
C28 C 0.61235(17) 0.54071(9) 0.14193(9) 0.0299(3) Uani 1 1 d . . .
H28 H 0.530632 0.551980 0.111531 0.036 Uiso 1 1 calc R U .
C29 C 0.63160(16) 0.46326(9) 0.17637(9) 0.0263(3) Uani 1 1 d . . .
H29 H 0.562894 0.421757 0.169563 0.032 Uiso 1 1 calc R U .
C30 C 0.71134(18) 0.16211(9) 0.33683(11) 0.0336(3) Uani 1 1 d . . .
H30A H 0.694541 0.124215 0.291448 0.040 Uiso 0.62(2) 1 calc R U P
H30B H 0.625434 0.169287 0.367982 0.040 Uiso 0.62(2) 1 calc R U P
H30C H 0.783595 0.139266 0.372244 0.040 Uiso 0.62(2) 1 calc R U P
H30D H 0.707839 0.164298 0.396335 0.040 Uiso 0.38(2) 1 calc R U P
H30E H 0.776946 0.119225 0.319801 0.040 Uiso 0.38(2) 1 calc R U P
H30F H 0.618785 0.149246 0.315539 0.040 Uiso 0.38(2) 1 calc R U P

loop_
_atom_site_aniso_label
_atom_site_aniso_U_11
_atom_site_aniso_U_22
_atom_site_aniso_U_33
_atom_site_aniso_U_23
_atom_site_aniso_U_13
_atom_site_aniso_U_12
O1 0.0239(5) 0.0252(5) 0.0277(5) -0.0059(4) 0.0002(4) -0.0004(4)
O2 0.0205(5) 0.0348(6) 0.0341(5) -0.0135(4) 0.0022(4) -0.0002(4)
N1 0.0185(5) 0.0217(5) 0.0233(5) -0.0016(4) 0.0008(4) -0.0017(4)
N2 0.0184(5) 0.0277(6) 0.0268(5) -0.0037(5) 0.0023(5) -0.0024(5)
N3 0.0177(5) 0.0273(6) 0.0262(6) -0.0045(5) 0.0010(5) -0.0001(5)
N4 0.0185(5) 0.0232(6) 0.0283(6) -0.0008(5) -0.0019(5) 0.0038(5)
N5 0.0182(5) 0.0313(6) 0.0307(6) -0.0042(5) -0.0028(5) 0.0057(5)
N6 0.0174(5) 0.0300(6) 0.0284(6) -0.0054(5) -0.0006(4) 0.0009(5)
C1 0.0175(6) 0.0206(6) 0.0201(6) -0.0008(5) -0.0005(5) -0.0015(5)
C2 0.0161(6) 0.0251(7) 0.0210(6) -0.0017(5) 0.0006(5) 0.0006(5)
C3 0.0213(6) 0.0237(6) 0.0227(6) 0.0005(5) -0.0016(5) 0.0026(5)
C4 0.0243(7) 0.0288(7) 0.0370(8) 0.0007(6) 0.0065(6) 0.0036(6)
C5 0.0338(8) 0.0280(7) 0.0460(9) -0.0023(7) 0.0085(7) 0.0087(6)
C6 0.0388(8) 0.0218(7) 0.0390(8) 0.0015(6) 0.0015(7) 0.0024(6)
C7 0.0280(7) 0.0286(7) 0.0318(7) 0.0066(6) 0.0015(6) -0.0009(6)
C8 0.0233(7) 0.0272(7) 0.0265(7) 0.0027(5) 0.0024(5) 0.0044(5)
C9 0.0274(7) 0.0203(6) 0.0318(7) 0.0011(5) -0.0002(6) -0.0014(5)
C10 0.0157(6) 0.0176(6) 0.0251(6) 0.0025(5) -0.0006(5) 0.0004(5)
C11 0.0201(6) 0.0161(6) 0.0244(6) 0.0002(5) -0.0014(5) 0.0017(5)
C12 0.0199(6) 0.0199(6) 0.0279(7) -0.0008(5) -0.0054(5) -0.0016(5)
C13 0.0145(6) 0.0210(6) 0.0303(7) 0.0017(5) -0.0018(5) -0.0005(5)
C14 0.0156(6) 0.0173(6) 0.0247(6) 0.0035(5) -0.0009(5) -0.0001(5)
C15 0.0158(6) 0.0201(6) 0.0258(6) 0.0026(5) -0.0001(5) 0.0006(5)
C16 0.0189(6) 0.0225(6) 0.0252(6) -0.0009(5) 0.0024(5) 0.0004(5)
C17 0.0175(6) 0.0252(6) 0.0243(6) -0.0008(5) -0.0028(5) -0.0028(5)
C18 0.0148(6) 0.0232(6) 0.0261(7) 0.0011(5) -0.0010(5) -0.0002(5)
C19 0.0161(6) 0.0170(5) 0.0236(6) 0.0018(5) -0.0011(5) 0.0001(5)
C20 0.0363(9) 0.0425(9) 0.0460(10) -0.0239(8) 0.0009(7) -0.0053(7)
C21 0.0309(8) 0.0430(9) 0.0366(8) -0.0186(7) 0.0044(6) -0.0051(7)
C22 0.0174(6) 0.0215(6) 0.0235(6) -0.0012(5) -0.0003(5) 0.0025(5)
C23 0.0149(6) 0.0253(6) 0.0236(6) -0.0039(5) 0.0001(5) 0.0001(5)
C24 0.0206(6) 0.0240(6) 0.0224(6) -0.0019(5) 0.0033(5) -0.0015(5)
C25 0.0245(7) 0.0306(7) 0.0265(7) -0.0016(6) 0.0011(5) -0.0055(6)
C26 0.0396(9) 0.0277(7) 0.0323(8) -0.0006(6) 0.0028(7) -0.0111(6)
C27 0.0449(9) 0.0252(7) 0.0290(7) 0.0025(6) 0.0031(7) -0.0026(7)
C28 0.0345(8) 0.0284(7) 0.0269(7) 0.0024(6) -0.0015(6) 0.0028(6)
C29 0.0246(7) 0.0256(6) 0.0286(7) 0.0001(5) -0.0002(5) -0.0022(5)
C30 0.0369(8) 0.0240(7) 0.0400(8) 0.0059(6) 0.0010(7) 0.0037(6)

loop_
_atom_type_symbol
_atom_type_description
_atom_type_scat_dispersion_real
_atom_type_scat_dispersion_imag
_atom_type_scat_source
C C 0.0181 0.0091 'International Tables Vol C Tables 4.2.6.8 and 6.1.1.4'
H H 0.0000 0.0000 'International Tables Vol C Tables 4.2.6.8 and 6.1.1.4'
N N 0.0311 0.0180 'International Tables Vol C Tables 4.2.6.8 and 6.1.1.4'
O O 0.0492 0.0322 'International Tables Vol C Tables 4.2.6.8 and 6.1.1.4'

loop_
_exptl_crystal_face_index_h
_exptl_crystal_face_index_k
_exptl_crystal_face_index_l
_exptl_crystal_face_perp_dist
0 0 1 0.0722
0 0 -1 0.0307
0 1 -1 0.0234
0 -1 1 0.0720
1 0 0 0.4089
-1 0 0 0.2846
0 1 1 0.0776
0 -1 -1 0.0487

loop_
_geom_angle_atom_site_label_1
_geom_angle_atom_site_label_2
_geom_angle_atom_site_label_3
_geom_angle
C11 O1 C20 118.54(12)
C16 O2 C21 118.19(11)
N2 N1 C1 111.12(11)
N2 N1 C9 119.15(11)
C1 N1 C9 129.72(12)
N3 N2 N1 107.40(11)
N2 N3 C2 109.14(11)
N5 N4 C22 111.18(12)
N5 N4 C30 119.91(12)
C22 N4 C30 128.87(12)
N6 N5 N4 107.26(11)
N5 N6 C23 109.10(12)
N1 C1 C2 103.92(11)
N1 C1 C10 122.97(12)
C2 C1 C10 133.11(12)
N3 C2 C1 108.41(12)
N3 C2 C3 120.93(12)
C1 C2 C3 130.51(12)
C4 C3 C2 119.53(13)
C4 C3 C8 118.62(13)
C8 C3 C2 121.81(13)
C3 C4 H4 119.7
C5 C4 C3 120.64(14)
C5 C4 H4 119.7
C4 C5 H5 119.8
C4 C5 C6 120.30(15)
C6 C5 H5 119.8
C5 C6 H6 120.1
C7 C6 C5 119.71(14)
C7 C6 H6 120.1
C6 C7 H7 120.0
C6 C7 C8 120.08(14)
C8 C7 H7 120.0
C3 C8 H8 119.7
C7 C8 C3 120.64(14)
C7 C8 H8 119.7
N1 C9 H9A 109.5
N1 C9 H9B 109.5
N1 C9 H9C 109.5
H9A C9 H9B 109.5
H9A C9 H9C 109.5
H9B C9 H9C 109.5
C11 C10 C1 119.70(12)
C11 C10 C19 119.91(12)
C19 C10 C1 120.39(12)
O1 C11 C10 116.27(12)
O1 C11 C12 123.53(12)
C10 C11 C12 120.19(12)
C11 C12 H12 119.7
C13 C12 C11 120.51(13)
C13 C12 H12 119.7
C12 C13 H13 119.4
C12 C13 C14 121.28(12)
C14 C13 H13 119.4
C13 C14 C15 122.30(12)
C13 C14 C19 118.30(12)
C19 C14 C15 119.39(12)
C14 C15 C22 120.30(12)
C16 C15 C14 120.01(12)
C16 C15 C22 119.66(13)
O2 C16 C15 116.15(12)
O2 C16 C17 123.62(13)
C15 C16 C17 120.21(13)
C16 C17 H17 120.0
C18 C17 C16 120.07(13)
C18 C17 H17 120.0
C17 C18 H18 119.1
C17 C18 C19 121.74(12)
C19 C18 H18 119.1
C14 C19 C10 119.64(12)
C18 C19 C10 122.30(12)
C18 C19 C14 118.05(12)
O1 C20 H20A 109.5
O1 C20 H20B 109.5
O1 C20 H20C 109.5
H20A C20 H20B 109.5
H20A C20 H20C 109.5
H20B C20 H20C 109.5
O2 C21 H21A 109.5
O2 C21 H21B 109.5
O2 C21 H21C 109.5
H21A C21 H21B 109.5
H21A C21 H21C 109.5
H21B C21 H21C 109.5
N4 C22 C15 124.37(12)
N4 C22 C23 104.00(12)
C23 C22 C15 131.61(13)
N6 C23 C22 108.46(12)
N6 C23 C24 122.14(12)
C22 C23 C24 129.39(12)
C25 C24 C23 120.71(13)
C25 C24 C29 119.04(13)
C29 C24 C23 120.24(12)
C24 C25 H25 119.8
C26 C25 C24 120.45(14)
C26 C25 H25 119.8
C25 C26 H26 119.9
C27 C26 C25 120.11(14)
C27 C26 H26 119.9
C26 C27 H27 120.0
C26 C27 C28 120.03(14)
C28 C27 H27 120.0
C27 C28 H28 119.9
C27 C28 C29 120.16(15)
C29 C28 H28 119.9
C24 C29 H29 119.9
C28 C29 C24 120.21(14)
C28 C29 H29 119.9
N4 C30 H30A 109.5
N4 C30 H30B 109.5
N4 C30 H30C 109.5
N4 C30 H30D 109.5
N4 C30 H30E 109.5
N4 C30 H30F 109.5
H30A C30 H30B 109.5
H30A C30 H30C 109.5
H30A C30 H30D 141.1
H30A C30 H30E 56.3
H30A C30 H30F 56.3
H30B C30 H30C 109.5
H30B C30 H30D 56.3
H30B C30 H30E 141.1
H30B C30 H30F 56.3
H30C C30 H30D 56.3
H30C C30 H30E 56.3
H30C C30 H30F 141.1
H30D C30 H30E 109.5
H30D C30 H30F 109.5
H30E C30 H30F 109.5

loop_
_geom_bond_atom_site_label_1
_geom_bond_atom_site_label_2
_geom_bond_distance
O1 C11 1.3667(17)
O1 C20 1.4187(19)
O2 C16 1.3657(17)
O2 C21 1.4309(18)
N1 N2 1.3441(16)
N1 C1 1.3612(17)
N1 C9 1.4584(17)
N2 N3 1.3122(17)
N3 C2 1.3632(18)
N4 N5 1.3440(17)
N4 C22 1.3540(17)
N4 C30 1.4514(19)
N5 N6 1.3093(18)
N6 C23 1.3600(18)
C1 C2 1.3825(19)
C1 C10 1.4765(18)
C2 C3 1.4706(19)
C3 C4 1.395(2)
C3 C8 1.398(2)
C4 H4 0.9500
C4 C5 1.386(2)
C5 H5 0.9500
C5 C6 1.388(2)
C6 H6 0.9500
C6 C7 1.386(2)
C7 H7 0.9500
C7 C8 1.390(2)
C8 H8 0.9500
C9 H9A 0.9800
C9 H9B 0.9800
C9 H9C 0.9800
C10 C11 1.3856(19)
C10 C19 1.4272(19)
C11 C12 1.4134(19)
C12 H12 0.9500
C12 C13 1.370(2)
C13 H13 0.9500
C13 C14 1.4184(19)
C14 C15 1.4268(19)
C14 C19 1.4264(17)
C15 C16 1.3841(19)
C15 C22 1.4775(17)
C16 C17 1.4170(18)
C17 H17 0.9500
C17 C18 1.3624(19)
C18 H18 0.9500
C18 C19 1.4198(19)
C20 H20A 0.9800
C20 H20B 0.9800
C20 H20C 0.9800
C21 H21A 0.9800
C21 H21B 0.9800
C21 H21C 0.9800
C22 C23 1.3784(19)
C23 C24 1.4663(19)
C24 C25 1.395(2)
C24 C29 1.400(2)
C25 H25 0.9500
C25 C26 1.390(2)
C26 H26 0.9500
C26 C27 1.385(2)
C27 H27 0.9500
C27 C28 1.388(2)
C28 H28 0.9500
C28 C29 1.389(2)
C29 H29 0.9500
C30 H30A 0.9800
C30 H30B 0.9800
C30 H30C 0.9800
C30 H30D 0.9800
C30 H30E 0.9800
C30 H30F 0.9800

loop_
_geom_torsion_atom_site_label_1
_geom_torsion_atom_site_label_2
_geom_torsion_atom_site_label_3
_geom_torsion_atom_site_label_4
_geom_torsion
O1 C11 C12 C13 176.46(12)
O2 C16 C17 C18 176.72(13)
N1 N2 N3 C2 -0.05(15)
N1 C1 C2 N3 -1.05(14)
N1 C1 C2 C3 174.35(14)
N1 C1 C10 C11 -117.60(15)
N1 C1 C10 C19 62.76(18)
N2 N1 C1 C2 1.06(14)
N2 N1 C1 C10 -179.28(13)
N2 N3 C2 C1 0.71(16)
N2 N3 C2 C3 -175.21(13)
N3 C2 C3 C4 22.9(2)
N3 C2 C3 C8 -159.49(13)
N4 N5 N6 C23 -0.27(15)
N4 C22 C23 N6 -0.40(15)
N4 C22 C23 C24 178.25(13)
N5 N4 C22 C15 -178.21(13)
N5 N4 C22 C23 0.24(16)
N5 N6 C23 C22 0.43(16)
N5 N6 C23 C24 -178.33(12)
N6 C23 C24 C25 -32.1(2)
N6 C23 C24 C29 146.58(14)
C1 N1 N2 N3 -0.66(15)
C1 C2 C3 C4 -152.00(15)
C1 C2 C3 C8 25.6(2)
C1 C10 C11 O1 1.91(18)
C1 C10 C11 C12 -179.12(12)
C1 C10 C19 C14 -177.31(12)
C1 C10 C19 C18 3.8(2)
C2 C1 C10 C11 62.0(2)
C2 C1 C10 C19 -117.68(17)
C2 C3 C4 C5 177.42(15)
C2 C3 C8 C7 -176.81(14)
C3 C4 C5 C6 -0.3(3)
C4 C3 C8 C7 0.8(2)
C4 C5 C6 C7 0.2(3)
C5 C6 C7 C8 0.3(3)
C6 C7 C8 C3 -0.8(2)
C8 C3 C4 C5 -0.3(2)
C9 N1 N2 N3 178.42(12)
C9 N1 C1 C2 -177.90(14)
C9 N1 C1 C10 1.8(2)
C10 C1 C2 N3 179.33(14)
C10 C1 C2 C3 -5.3(3)
C10 C11 C12 C13 -2.4(2)
C11 C10 C19 C14 3.06(19)
C11 C10 C19 C18 -175.86(12)
C11 C12 C13 C14 0.7(2)
C12 C13 C14 C15 -176.01(13)
C12 C13 C14 C19 2.8(2)
C13 C14 C15 C16 -179.63(13)
C13 C14 C15 C22 -1.5(2)
C13 C14 C19 C10 -4.67(19)
C13 C14 C19 C18 174.29(12)
C14 C15 C16 O2 -177.34(12)
C14 C15 C16 C17 4.6(2)
C14 C15 C22 N4 106.83(16)
C14 C15 C22 C23 -71.2(2)
C15 C14 C19 C10 174.20(12)
C15 C14 C19 C18 -6.84(19)
C15 C16 C17 C18 -5.4(2)
C15 C22 C23 N6 177.89(14)
C15 C22 C23 C24 -3.5(3)
C16 C15 C22 N4 -75.05(19)
C16 C15 C22 C23 106.97(18)
C16 C17 C18 C19 -0.2(2)
C17 C18 C19 C10 -174.83(13)
C17 C18 C19 C14 6.2(2)
C19 C10 C11 O1 -178.46(11)
C19 C10 C11 C12 0.5(2)
C19 C14 C15 C16 1.55(19)
C19 C14 C15 C22 179.67(12)
C20 O1 C11 C10 -164.33(14)
C20 O1 C11 C12 16.7(2)
C21 O2 C16 C15 171.70(14)
C21 O2 C16 C17 -10.3(2)
C22 N4 N5 N6 0.01(16)
C22 C15 C16 O2 4.5(2)
C22 C15 C16 C17 -173.52(13)
C22 C23 C24 C25 149.38(15)
C22 C23 C24 C29 -31.9(2)
C23 C24 C25 C26 178.10(14)
C23 C24 C29 C28 -178.10(13)
C24 C25 C26 C27 0.1(2)
C25 C24 C29 C28 0.6(2)
C25 C26 C27 C28 0.3(2)
C26 C27 C28 C29 -0.3(2)
C27 C28 C29 C24 -0.2(2)
C29 C24 C25 C26 -0.6(2)
C30 N4 N5 N6 178.13(13)
C30 N4 C22 C15 3.9(2)
C30 N4 C22 C23 -177.66(14)

loop_
_exptl_oxdiff_crystal_face_indexfrac_h
_exptl_oxdiff_crystal_face_indexfrac_k
_exptl_oxdiff_crystal_face_indexfrac_l
_exptl_oxdiff_crystal_face_x
_exptl_oxdiff_crystal_face_y
_exptl_oxdiff_crystal_face_z
0.0000 -0.0000 1.0000 0.0292 0.0889 0.0046
-0.0000 0.0000 -1.0000 -0.0292 -0.0889 -0.0046
-0.0000 1.0000 -1.0000 0.0611 -0.1187 -0.0014
0.0000 -1.0000 1.0000 -0.0611 0.1187 0.0014
1.0000 -0.0000 -0.0000 -0.0076 -0.0058 0.1597
-1.0000 0.0000 0.0000 0.0076 0.0058 -0.1597
-0.0000 1.0000 1.0000 0.1194 0.0591 0.0078
0.0000 -1.0000 -1.0000 -0.1194 -0.0591 -0.0078
